data_7006711
loop_
_publ_author_name
'Brewer, Cynthia'
'Brewer, Greg'
'Butcher, Ray J.'
'Carpenter, Everett E.'
'Cuenca, Luciann'
'Noll, Bruce C.'
'Scheidt, W. Robert'
'Viragh, Carol'
'Zavalij, Peter Y.'
'Zielaski, Daniel'

_publ_section_title
;
 Synthesis and characterization of manganese(II) and iron(III) d5
 tripodal imidazole complexes. Effect of oxidation state, protonation
 state and ligand conformation on coordination number and spin state.
;
_journal_issue 8
_journal_name_full 'Dalton transactions (Cambridge, England : 2003)'
_journal_page_first 1009
_journal_page_last 1019
_journal_paper_doi 10.1039/b513282g
_journal_year 2006
_chemical_formula_moiety (C21H30MnN10)(ClO4)2
_chemical_formula_sum 'C21 H30 Cl2 Mn N10 O8'
_chemical_formula_weight 676.39
_chemical_name_systematic
;
?
;
_space_group_IT_number 14
_symmetry_cell_setting monoclinic
_symmetry_space_group_name_Hall '-P 2ybc'
_symmetry_space_group_name_H-M 'P 1 21/c 1'
_atom_sites_solution_hydrogens geom
_atom_sites_solution_primary direct
_atom_sites_solution_secondary difmap
_audit_creation_method SHELXL-97
_cell_angle_alpha 90.00
_cell_angle_beta 102.901(1)
_cell_angle_gamma 90.00
_cell_formula_units_Z 4
_cell_length_a 11.3654(3)
_cell_length_b 20.6178(6)
_cell_length_c 12.9278(4)
_cell_measurement_reflns_used 8951
_cell_measurement_temperature 173(2)
_cell_measurement_theta_max 27.465
_cell_measurement_theta_min 2.375
_cell_volume 2952.90(15)
_computing_cell_refinement 'Bruker SMART'
_computing_data_collection 'Bruker SMART'
_computing_data_reduction 'Bruker SAINT'
_computing_molecular_graphics 'Bruker SHELXTL'
_computing_publication_material 'Bruker SHELXTL'
_computing_structure_refinement 'SHELXL-97 (Sheldrick, 1997)'
_computing_structure_solution 'SHELXS-97 (Sheldrick, 1990)'
_diffrn_ambient_temperature 173(2)
_diffrn_detector 'CCD area detector'
_diffrn_detector_type 'Bruker Smart1000'
_diffrn_measured_fraction_theta_full 0.998
_diffrn_measured_fraction_theta_max 0.998
_diffrn_measurement_device_type 'CCD area detector'
_diffrn_measurement_method 'phi and omega scans'
_diffrn_radiation_monochromator graphite
_diffrn_radiation_source 'fine-focus sealed tube'
_diffrn_radiation_type MoK\a
_diffrn_radiation_wavelength 0.71073
_diffrn_reflns_av_R_equivalents 0.0261
_diffrn_reflns_av_sigmaI/netI 0.0155
_diffrn_reflns_limit_h_max 14
_diffrn_reflns_limit_h_min -14
_diffrn_reflns_limit_k_max 26
_diffrn_reflns_limit_k_min -26
_diffrn_reflns_limit_l_max 16
_diffrn_reflns_limit_l_min -16
_diffrn_reflns_number 47247
_diffrn_reflns_theta_full 27.50
_diffrn_reflns_theta_max 27.50
_diffrn_reflns_theta_min 1.98
_diffrn_source_current 40
_diffrn_source_voltage 50
_diffrn_standards_decay_% 0
_exptl_absorpt_coefficient_mu 0.690
_exptl_absorpt_correction_T_max 0.9261
_exptl_absorpt_correction_T_min 0.7304
_exptl_absorpt_correction_type multi-scan
_exptl_absorpt_process_details 'SADABS (Sheldrick, 1996)'
_exptl_crystal_colour Colorless
_exptl_crystal_density_diffrn 1.521
_exptl_crystal_density_method 'not measured'
_exptl_crystal_description Hexagon
_exptl_crystal_F_000 1396
_exptl_crystal_id 'Brewer 1139'
_exptl_crystal_size_max 0.49
_exptl_crystal_size_mid 0.46
_exptl_crystal_size_min 0.11
_refine_diff_density_max 0.430
_refine_diff_density_min -0.360
_refine_diff_density_rms 0.052
_refine_ls_extinction_method none
_refine_ls_goodness_of_fit_ref 1.000
_refine_ls_hydrogen_treatment constr
_refine_ls_matrix_type full
_refine_ls_number_parameters 412
_refine_ls_number_reflns 6775
_refine_ls_number_restraints 0
_refine_ls_restrained_S_all 1.000
_refine_ls_R_factor_all 0.0457
_refine_ls_R_factor_gt 0.0352
_refine_ls_shift/su_max 0.001
_refine_ls_shift/su_mean 0.000
_refine_ls_structure_factor_coef Fsqd
_refine_ls_weighting_details 'calc w=1/[\s^2^(Fo^2^)+(0.0200P)^2^+2.9610P] where P=(Fo^2^+2Fc^2^)/3'
_refine_ls_weighting_scheme calc
_refine_ls_wR_factor_gt 0.0742
_refine_ls_wR_factor_ref 0.0785
_reflns_number_gt 5599
_reflns_number_total 6775
_reflns_threshold_expression >2sigma(I)
_cod_data_source_file b513282g.txt
_cod_data_source_block 1139ff
_cod_depositor_comments
;
The following automatic conversions were performed:
'_symmetry_cell_setting' value 'Monoclinic' changed to 'monoclinic'
according to '/home/saulius/struct/CIF-dictionaries/cif_core.dic'
dictionary named 'cif_core.dic' version 2.4.1 from 2010-06-29.

Automatic conversion script
Id: cif_fix_enum 1527 2010-12-29 10:47:43Z saulius 
;
_cod_original_sg_symbol_H-M 'P 21/c'
_cod_database_code 7006711
_diffrn_measurement_total_frames-ccd 1868
_diffrn_measurement_frame_width-ccd 0.30
_diffrn_detector_distance-ccd 4.99
_diffrn_measurement_frame_time-ccd 15
_diffrn_measurement_total_time-ccd 12
_diffrn_measurement_frame_size-ccd 512

loop_
_symmetry_equiv_pos_as_xyz
'x, y, z'
'-x, y+1/2, -z+1/2'
'-x, -y, -z'
'x, -y-1/2, z-1/2'

loop_
_atom_site_label
_atom_site_type_symbol
_atom_site_fract_x
_atom_site_fract_y
_atom_site_fract_z
_atom_site_U_iso_or_equiv
_atom_site_adp_type
_atom_site_occupancy
_atom_site_symmetry_multiplicity
_atom_site_calc_flag
_atom_site_refinement_flags
_atom_site_disorder_assembly
_atom_site_disorder_group
Mn1 Mn 0.29745(2) 0.109732(13) 0.84070(2) 0.02926(7) Uani 1 1 d . . .
C1 C 0.28061(18) 0.24165(10) 1.02481(15) 0.0380(4) Uani 1 1 d . . .
H1A H 0.2764 0.2804 0.9789 0.039(6) Uiso 1 1 calc R . .
H1B H 0.2884 0.2566 1.0988 0.042(6) Uiso 1 1 calc R . .
N1 N 0.38617(14) 0.20301(7) 1.01766(11) 0.0316(3) Uani 1 1 d . . .
C2 C 0.16520(17) 0.20224(10) 0.99053(15) 0.0380(4) Uani 1 1 d . . .
H2A H 0.1653 0.1659 1.0406 0.041(6) Uiso 1 1 calc R . .
H2B H 0.0943 0.2300 0.9913 0.034(5) Uiso 1 1 calc R . .
N2 N 0.15759(13) 0.17688(7) 0.88333(11) 0.0321(3) Uani 1 1 d . . .
C3 C 0.07292(16) 0.19599(9) 0.80740(14) 0.0338(4) Uani 1 1 d . . .
H3 H 0.0138 0.2259 0.8196 0.041(6) Uiso 1 1 calc R . .
N3 N 0.16043(14) 0.12944(8) 0.68890(11) 0.0325(3) Uani 1 1 d . . .
C4 C 0.06920(16) 0.17100(9) 0.70216(14) 0.0322(4) Uani 1 1 d . . .
N4 N 0.03167(15) 0.14267(8) 0.53637(12) 0.0381(4) Uani 1 1 d . . .
H4 H -0.0020 0.1384 0.4685 0.060(7) Uiso 1 1 calc R . .
C5 C -0.01150(17) 0.17997(9) 0.60724(15) 0.0352(4) Uani 1 1 d . . .
C6 C 0.13491(18) 0.11336(9) 0.58818(14) 0.0361(4) Uani 1 1 d . . .
H6 H 0.1822 0.0851 0.5560 0.038(5) Uiso 1 1 calc R . .
C7 C -0.12135(19) 0.22099(12) 0.57687(18) 0.0506(5) Uani 1 1 d . . .
H7A H -0.1063 0.2563 0.5308 0.099(11) Uiso 1 1 calc R . .
H7B H -0.1413 0.2392 0.6409 0.099(11) Uiso 1 1 calc R . .
H7C H -0.1889 0.1945 0.5389 0.092(10) Uiso 1 1 calc R . .
C11 C 0.43090(17) 0.16157(9) 1.10987(14) 0.0352(4) Uani 1 1 d . . .
H11A H 0.3649 0.1528 1.1466 0.036(5) Uiso 1 1 calc R . .
H11B H 0.4965 0.1842 1.1602 0.032(5) Uiso 1 1 calc R . .
C12 C 0.47805(17) 0.09779(9) 1.07595(14) 0.0351(4) Uani 1 1 d . . .
H12A H 0.5472 0.1060 1.0428 0.035(5) Uiso 1 1 calc R . .
H12B H 0.5059 0.0695 1.1385 0.042(6) Uiso 1 1 calc R . .
N12 N 0.38040(13) 0.06609(7) 0.99995(11) 0.0309(3) Uani 1 1 d . . .
C13 C 0.32736(17) 0.01769(9) 1.02989(14) 0.0325(4) Uani 1 1 d . . .
H13 H 0.3555 -0.0004 1.0985 0.041(6) Uiso 1 1 calc R . .
N13 N 0.18887(14) 0.01806(8) 0.85719(12) 0.0353(3) Uani 1 1 d . . .
C14 C 0.22348(17) -0.00919(9) 0.95747(14) 0.0339(4) Uani 1 1 d . . .
N14 N 0.06395(18) -0.05993(10) 0.87470(16) 0.0554(5) Uani 1 1 d . . .
H14 H 0.0024 -0.0868 0.8584 0.079(9) Uiso 1 1 calc R . .
C15 C 0.1458(2) -0.05745(11) 0.96966(17) 0.0477(5) Uani 1 1 d . . .
C16 C 0.0933(2) -0.01432(11) 0.80998(17) 0.0467(5) Uani 1 1 d . . .
H16 H 0.0500 -0.0068 0.7392 0.049(6) Uiso 1 1 calc R . .
C17 C 0.1401(3) -0.10035(15) 1.0614(2) 0.0801(10) Uani 1 1 d . . .
H17A H 0.1660 -0.1442 1.0474 0.115(13) Uiso 1 1 calc R . .
H17B H 0.0571 -0.1017 1.0712 0.128(15) Uiso 1 1 calc R . .
H17C H 0.1936 -0.0833 1.1258 0.093(10) Uiso 1 1 calc R . .
C21 C 0.48091(18) 0.24033(9) 0.98497(15) 0.0363(4) Uani 1 1 d . . .
H21A H 0.5596 0.2184 1.0103 0.034(5) Uiso 1 1 calc R . .
H21B H 0.4862 0.2840 1.0177 0.039(5) Uiso 1 1 calc R . .
C22 C 0.45510(19) 0.24705(9) 0.86492(15) 0.0364(4) Uani 1 1 d . . .
H22A H 0.3807 0.2728 0.8398 0.031(5) Uiso 1 1 calc R . .
H22B H 0.5228 0.2698 0.8438 0.032(5) Uiso 1 1 calc R . .
N22 N 0.44004(14) 0.18214(7) 0.81701(11) 0.0310(3) Uani 1 1 d . . .
C23 C 0.51380(17) 0.16350(9) 0.76173(14) 0.0337(4) Uani 1 1 d . . .
H23 H 0.5756 0.1916 0.7497 0.026(5) Uiso 1 1 calc R . .
N23 N 0.40965(13) 0.05901(7) 0.73726(11) 0.0310(3) Uani 1 1 d . . .
C24 C 0.50116(17) 0.09870(9) 0.71787(14) 0.0327(4) Uani 1 1 d . . .
N24 N 0.51413(16) 0.00650(8) 0.64000(13) 0.0409(4) Uani 1 1 d . . .
H24 H 0.5369 -0.0251 0.6031 0.067(8) Uiso 1 1 calc R . .
C25 C 0.56733(19) 0.06622(10) 0.65761(16) 0.0404(4) Uani 1 1 d . . .
C26 C 0.42058(17) 0.00425(9) 0.68893(14) 0.0346(4) Uani 1 1 d . . .
H26 H 0.3695 -0.0323 0.6883 0.036(5) Uiso 1 1 calc R . .
C27 C 0.6740(2) 0.08623(13) 0.6155(2) 0.0622(7) Uani 1 1 d . . .
H27A H 0.7065 0.1270 0.6490 0.083(10) Uiso 1 1 calc R . .
H27B H 0.6493 0.0923 0.5385 0.096(11) Uiso 1 1 calc R . .
H27C H 0.7362 0.0525 0.6314 0.103(11) Uiso 1 1 calc R . .
Cl31 Cl 0.21744(4) 0.09364(3) 0.31294(4) 0.04294(12) Uani 1 1 d . . .
O31 O 0.33095(14) 0.10211(8) 0.38749(14) 0.0554(4) Uani 1 1 d . . .
O32 O 0.13329(15) 0.06286(9) 0.36426(12) 0.0585(4) Uani 1 1 d . . .
O33 O 0.17197(19) 0.15491(11) 0.2724(2) 0.0968(8) Uani 1 1 d . . .
O34 O 0.23500(18) 0.05370(12) 0.22763(14) 0.0785(6) Uani 1 1 d . . .
Cl41 Cl 0.77454(4) 0.32753(2) 0.78751(4) 0.03817(11) Uani 1 1 d . . .
O41 O 0.75672(16) 0.25931(8) 0.79898(15) 0.0612(4) Uani 1 1 d . . .
O42 O 0.73220(15) 0.34620(10) 0.67939(13) 0.0657(5) Uani 1 1 d . . .
O43 O 0.90175(13) 0.33973(9) 0.81828(12) 0.0522(4) Uani 1 1 d . . .
O44 O 0.71147(18) 0.36161(9) 0.85419(16) 0.0705(5) Uani 1 1 d . . .

loop_
_atom_site_aniso_label
_atom_site_aniso_U_11
_atom_site_aniso_U_22
_atom_site_aniso_U_33
_atom_site_aniso_U_23
_atom_site_aniso_U_13
_atom_site_aniso_U_12
Mn1 0.02882(14) 0.03358(15) 0.02538(13) 0.00184(10) 0.00604(10) 0.00104(11)
C1 0.0439(11) 0.0382(10) 0.0324(9) -0.0088(8) 0.0092(8) 0.0028(8)
N1 0.0343(8) 0.0326(8) 0.0284(7) -0.0021(6) 0.0078(6) -0.0022(6)
C2 0.0372(10) 0.0476(11) 0.0311(9) -0.0068(8) 0.0113(8) 0.0045(8)
N2 0.0320(8) 0.0363(8) 0.0283(7) -0.0037(6) 0.0070(6) 0.0000(6)
C3 0.0317(9) 0.0353(10) 0.0356(9) 0.0001(7) 0.0099(7) 0.0027(7)
N3 0.0343(8) 0.0360(8) 0.0261(7) 0.0002(6) 0.0047(6) 0.0037(6)
C4 0.0305(9) 0.0341(9) 0.0315(9) 0.0024(7) 0.0060(7) 0.0006(7)
N4 0.0400(9) 0.0432(9) 0.0275(8) 0.0019(7) -0.0002(7) -0.0027(7)
C5 0.0326(9) 0.0393(10) 0.0326(9) 0.0061(8) 0.0046(7) -0.0026(8)
C6 0.0419(10) 0.0372(10) 0.0275(9) -0.0007(7) 0.0038(7) 0.0032(8)
C7 0.0370(11) 0.0659(15) 0.0464(12) 0.0115(11) 0.0040(9) 0.0098(10)
C11 0.0380(10) 0.0409(10) 0.0253(8) -0.0030(7) 0.0037(7) -0.0060(8)
C12 0.0346(9) 0.0365(10) 0.0298(9) 0.0016(7) -0.0024(7) -0.0045(8)
N12 0.0334(8) 0.0307(8) 0.0270(7) -0.0012(6) 0.0031(6) -0.0025(6)
C13 0.0401(10) 0.0305(9) 0.0270(8) 0.0000(7) 0.0078(7) -0.0001(7)
N13 0.0352(8) 0.0379(9) 0.0315(8) -0.0019(6) 0.0048(6) -0.0052(7)
C14 0.0395(10) 0.0324(9) 0.0310(9) -0.0025(7) 0.0106(7) -0.0044(8)
N14 0.0522(11) 0.0565(12) 0.0546(11) -0.0046(9) 0.0057(9) -0.0277(10)
C15 0.0560(13) 0.0435(12) 0.0438(11) -0.0029(9) 0.0119(10) -0.0170(10)
C16 0.0442(12) 0.0515(13) 0.0413(11) -0.0047(9) 0.0029(9) -0.0116(10)
C17 0.107(3) 0.070(2) 0.0617(17) 0.0106(14) 0.0158(17) -0.0470(18)
C21 0.0403(10) 0.0339(10) 0.0346(10) -0.0050(8) 0.0083(8) -0.0078(8)
C22 0.0455(11) 0.0296(9) 0.0365(10) -0.0012(7) 0.0146(8) -0.0031(8)
N22 0.0369(8) 0.0295(7) 0.0270(7) 0.0002(6) 0.0079(6) -0.0013(6)
C23 0.0370(10) 0.0332(9) 0.0330(9) 0.0035(7) 0.0118(8) -0.0016(8)
N23 0.0324(8) 0.0319(8) 0.0285(7) 0.0017(6) 0.0064(6) 0.0010(6)
C24 0.0357(9) 0.0338(9) 0.0302(9) 0.0031(7) 0.0109(7) 0.0014(7)
N24 0.0503(10) 0.0371(9) 0.0381(9) -0.0047(7) 0.0160(8) 0.0048(8)
C25 0.0467(11) 0.0392(10) 0.0397(10) 0.0012(8) 0.0192(9) 0.0026(9)
C26 0.0376(10) 0.0329(9) 0.0320(9) 0.0005(7) 0.0048(7) 0.0013(8)
C27 0.0686(16) 0.0555(15) 0.0779(18) -0.0017(13) 0.0493(15) -0.0019(13)
Cl31 0.0360(2) 0.0526(3) 0.0415(3) -0.0041(2) 0.0113(2) -0.0021(2)
O31 0.0397(8) 0.0489(9) 0.0720(11) -0.0211(8) 0.0008(7) -0.0003(7)
O32 0.0538(9) 0.0811(12) 0.0448(9) -0.0121(8) 0.0204(7) -0.0213(9)
O33 0.0680(13) 0.0811(15) 0.141(2) 0.0441(15) 0.0222(13) 0.0224(11)
O34 0.0733(12) 0.1210(18) 0.0476(10) -0.0332(11) 0.0272(9) -0.0135(12)
Cl41 0.0294(2) 0.0447(3) 0.0384(2) 0.00268(19) 0.00331(18) 0.00193(18)
O41 0.0682(11) 0.0455(9) 0.0732(11) -0.0035(8) 0.0226(9) -0.0107(8)
O42 0.0457(9) 0.0975(14) 0.0458(9) 0.0210(9) -0.0069(7) 0.0038(9)
O43 0.0344(7) 0.0756(11) 0.0412(8) 0.0056(7) -0.0028(6) -0.0113(7)
O44 0.0794(13) 0.0642(11) 0.0775(13) 0.0023(9) 0.0382(10) 0.0273(10)

loop_
_atom_type_symbol
_atom_type_description
_atom_type_scat_dispersion_real
_atom_type_scat_dispersion_imag
_atom_type_scat_source
C C 0.0033 0.0016 'International Tables Vol C Tables 4.2.6.8 and 6.1.1.4'
H H 0.0000 0.0000 'International Tables Vol C Tables 4.2.6.8 and 6.1.1.4'
N N 0.0061 0.0033 'International Tables Vol C Tables 4.2.6.8 and 6.1.1.4'
O O 0.0106 0.0060 'International Tables Vol C Tables 4.2.6.8 and 6.1.1.4'
Cl Cl 0.1484 0.1585 'International Tables Vol C Tables 4.2.6.8 and 6.1.1.4'
Mn Mn 0.3368 0.7283 'International Tables Vol C Tables 4.2.6.8 and 6.1.1.4'

loop_
_geom_angle_atom_site_label_1
_geom_angle_atom_site_label_2
_geom_angle_atom_site_label_3
_geom_angle
_geom_angle_site_symmetry_1
_geom_angle_site_symmetry_3
_geom_angle_publ_flag
N12 Mn1 N3 159.27(6) . . ?
N12 Mn1 N2 101.24(5) . . ?
N3 Mn1 N2 73.49(5) . . ?
N12 Mn1 N22 102.71(5) . . ?
N3 Mn1 N22 98.00(6) . . ?
N2 Mn1 N22 101.03(6) . . ?
N12 Mn1 N13 73.13(5) . . ?
N3 Mn1 N13 87.02(6) . . ?
N2 Mn1 N13 93.42(6) . . ?
N22 Mn1 N13 165.51(6) . . ?
N12 Mn1 N23 100.19(5) . . ?
N3 Mn1 N23 86.59(5) . . ?
N2 Mn1 N23 158.56(5) . . ?
N22 Mn1 N23 73.46(5) . . ?
N13 Mn1 N23 93.39(6) . . ?
N1 C1 C2 110.92(15) . . ?
N1 C1 H1A 109.5 . . ?
C2 C1 H1A 109.5 . . ?
N1 C1 H1B 109.5 . . ?
C2 C1 H1B 109.5 . . ?
H1A C1 H1B 108.0 . . ?
C1 N1 C21 113.59(15) . . ?
C1 N1 C11 114.08(15) . . ?
C21 N1 C11 113.52(15) . . ?
N2 C2 C1 109.31(15) . . ?
N2 C2 H2A 109.8 . . ?
C1 C2 H2A 109.8 . . ?
N2 C2 H2B 109.8 . . ?
C1 C2 H2B 109.8 . . ?
H2A C2 H2B 108.3 . . ?
C3 N2 C2 119.55(16) . . ?
C3 N2 Mn1 116.84(12) . . ?
C2 N2 Mn1 123.46(12) . . ?
N2 C3 C4 118.23(17) . . ?
N2 C3 H3 120.9 . . ?
C4 C3 H3 120.9 . . ?
C6 N3 C4 105.87(15) . . ?
C6 N3 Mn1 140.86(13) . . ?
C4 N3 Mn1 113.25(11) . . ?
C5 C4 N3 110.03(16) . . ?
C5 C4 C3 131.85(17) . . ?
N3 C4 C3 118.12(16) . . ?
C6 N4 C5 108.65(15) . . ?
C6 N4 H4 125.7 . . ?
C5 N4 H4 125.7 . . ?
N4 C5 C4 104.79(16) . . ?
N4 C5 C7 123.27(17) . . ?
C4 C5 C7 131.92(19) . . ?
N3 C6 N4 110.66(17) . . ?
N3 C6 H6 124.7 . . ?
N4 C6 H6 124.7 . . ?
C5 C7 H7A 109.5 . . ?
C5 C7 H7B 109.5 . . ?
H7A C7 H7B 109.5 . . ?
C5 C7 H7C 109.5 . . ?
H7A C7 H7C 109.5 . . ?
H7B C7 H7C 109.5 . . ?
N1 C11 C12 110.53(14) . . ?
N1 C11 H11A 109.5 . . ?
C12 C11 H11A 109.5 . . ?
N1 C11 H11B 109.5 . . ?
C12 C11 H11B 109.5 . . ?
H11A C11 H11B 108.1 . . ?
N12 C12 C11 108.47(15) . . ?
N12 C12 H12A 110.0 . . ?
C11 C12 H12A 110.0 . . ?
N12 C12 H12B 110.0 . . ?
C11 C12 H12B 110.0 . . ?
H12A C12 H12B 108.4 . . ?
C13 N12 C12 119.15(15) . . ?
C13 N12 Mn1 117.54(12) . . ?
C12 N12 Mn1 122.40(11) . . ?
N12 C13 C14 118.62(16) . . ?
N12 C13 H13 120.7 . . ?
C14 C13 H13 120.7 . . ?
C16 N13 C14 105.23(17) . . ?
C16 N13 Mn1 141.95(15) . . ?
C14 N13 Mn1 112.00(11) . . ?
C15 C14 N13 110.36(17) . . ?
C15 C14 C13 131.50(18) . . ?
N13 C14 C13 118.10(16) . . ?
C16 N14 C15 108.58(18) . . ?
C16 N14 H14 125.7 . . ?
C15 N14 H14 125.7 . . ?
C14 C15 N14 104.61(18) . . ?
C14 C15 C17 132.0(2) . . ?
N14 C15 C17 123.4(2) . . ?
N13 C16 N14 111.21(19) . . ?
N13 C16 H16 124.4 . . ?
N14 C16 H16 124.4 . . ?
C15 C17 H17A 109.5 . . ?
C15 C17 H17B 109.5 . . ?
H17A C17 H17B 109.5 . . ?
C15 C17 H17C 109.5 . . ?
H17A C17 H17C 109.5 . . ?
H17B C17 H17C 109.5 . . ?
N1 C21 C22 110.90(15) . . ?
N1 C21 H21A 109.5 . . ?
C22 C21 H21A 109.5 . . ?
N1 C21 H21B 109.5 . . ?
C22 C21 H21B 109.5 . . ?
H21A C21 H21B 108.0 . . ?
N22 C22 C21 108.98(15) . . ?
N22 C22 H22A 109.9 . . ?
C21 C22 H22A 109.9 . . ?
N22 C22 H22B 109.9 . . ?
C21 C22 H22B 109.9 . . ?
H22A C22 H22B 108.3 . . ?
C23 N22 C22 118.77(16) . . ?
C23 N22 Mn1 117.05(12) . . ?
C22 N22 Mn1 124.13(11) . . ?
N22 C23 C24 118.53(17) . . ?
N22 C23 H23 120.7 . . ?
C24 C23 H23 120.7 . . ?
C26 N23 C24 105.49(15) . . ?
C26 N23 Mn1 142.65(13) . . ?
C24 N23 Mn1 111.86(11) . . ?
C25 C24 N23 110.01(17) . . ?
C25 C24 C23 130.89(18) . . ?
N23 C24 C23 119.10(16) . . ?
C26 N24 C25 108.48(16) . . ?
C26 N24 H24 125.8 . . ?
C25 N24 H24 125.8 . . ?
N24 C25 C24 104.83(17) . . ?
N24 C25 C27 123.53(19) . . ?
C24 C25 C27 131.6(2) . . ?
N23 C26 N24 111.19(17) . . ?
N23 C26 H26 124.4 . . ?
N24 C26 H26 124.4 . . ?
C25 C27 H27A 109.5 . . ?
C25 C27 H27B 109.5 . . ?
H27A C27 H27B 109.5 . . ?
C25 C27 H27C 109.5 . . ?
H27A C27 H27C 109.5 . . ?
H27B C27 H27C 109.5 . . ?
O33 Cl31 O34 109.28(15) . . ?
O33 Cl31 O32 109.91(13) . . ?
O34 Cl31 O32 109.07(11) . . ?
O33 Cl31 O31 109.72(13) . . ?
O34 Cl31 O31 109.21(11) . . ?
O32 Cl31 O31 109.64(11) . . ?
O44 Cl41 O42 110.79(12) . . ?
O44 Cl41 O43 111.00(12) . . ?
O42 Cl41 O43 108.87(10) . . ?
O44 Cl41 O41 108.65(11) . . ?
O42 Cl41 O41 109.99(12) . . ?
O43 Cl41 O41 107.49(11) . . ?

loop_
_geom_bond_atom_site_label_1
_geom_bond_atom_site_label_2
_geom_bond_distance
_geom_bond_site_symmetry_2
_geom_bond_publ_flag
Mn1 N12 2.2517(15) . ?
Mn1 N3 2.2532(15) . ?
Mn1 N2 2.2668(15) . ?
Mn1 N22 2.2739(15) . ?
Mn1 N13 2.2931(16) . ?
Mn1 N23 2.2955(15) . ?
C1 N1 1.460(2) . ?
C1 C2 1.522(3) . ?
C1 H1A 0.9900 . ?
C1 H1B 0.9900 . ?
N1 C21 1.460(2) . ?
N1 C11 1.463(2) . ?
C2 N2 1.465(2) . ?
C2 H2A 0.9900 . ?
C2 H2B 0.9900 . ?
N2 C3 1.274(2) . ?
C3 C4 1.447(3) . ?
C3 H3 0.9500 . ?
N3 C6 1.312(2) . ?
N3 C4 1.385(2) . ?
C4 C5 1.371(2) . ?
N4 C6 1.356(2) . ?
N4 C5 1.368(3) . ?
N4 H4 0.8800 . ?
C5 C7 1.486(3) . ?
C6 H6 0.9500 . ?
C7 H7A 0.9800 . ?
C7 H7B 0.9800 . ?
C7 H7C 0.9800 . ?
C11 C12 1.521(3) . ?
C11 H11A 0.9900 . ?
C11 H11B 0.9900 . ?
C12 N12 1.462(2) . ?
C12 H12A 0.9900 . ?
C12 H12B 0.9900 . ?
N12 C13 1.270(2) . ?
C13 C14 1.444(3) . ?
C13 H13 0.9500 . ?
N13 C16 1.305(2) . ?
N13 C14 1.387(2) . ?
C14 C15 1.363(3) . ?
N14 C16 1.349(3) . ?
N14 C15 1.365(3) . ?
N14 H14 0.8800 . ?
C15 C17 1.492(3) . ?
C16 H16 0.9500 . ?
C17 H17A 0.9800 . ?
C17 H17B 0.9800 . ?
C17 H17C 0.9800 . ?
C21 C22 1.520(3) . ?
C21 H21A 0.9900 . ?
C21 H21B 0.9900 . ?
C22 N22 1.469(2) . ?
C22 H22A 0.9900 . ?
C22 H22B 0.9900 . ?
N22 C23 1.276(2) . ?
C23 C24 1.446(3) . ?
C23 H23 0.9500 . ?
N23 C26 1.310(2) . ?
N23 C24 1.389(2) . ?
C24 C25 1.372(3) . ?
N24 C26 1.354(3) . ?
N24 C25 1.368(3) . ?
N24 H24 0.8800 . ?
C25 C27 1.494(3) . ?
C26 H26 0.9500 . ?
C27 H27A 0.9800 . ?
C27 H27B 0.9800 . ?
C27 H27C 0.9800 . ?
Cl31 O33 1.420(2) . ?
Cl31 O34 1.4256(17) . ?
Cl31 O32 1.4285(16) . ?
Cl31 O31 1.4383(16) . ?
Cl41 O44 1.4236(17) . ?
Cl41 O42 1.4259(16) . ?
Cl41 O43 1.4335(15) . ?
Cl41 O41 1.4335(17) . ?

loop_
_geom_hbond_atom_site_label_D
_geom_hbond_atom_site_label_H
_geom_hbond_atom_site_label_A
_geom_hbond_distance_DH
_geom_hbond_distance_HA
_geom_hbond_distance_DA
_geom_hbond_angle_DHA
_geom_hbond_site_symmetry_A
N24 H24 O31 0.88 2.17 2.919(2) 142.6 3_656
N14 H14 Cl31 0.88 2.95 3.6236(19) 134.8 3_556
N4 H4 O43 0.88 2.05 2.899(2) 160.3 4_465
